data_4517022
loop_
_publ_author_name
'Garc\'ia-Montero, Angel'
'Rodriguez, Antonio M.'
'Juan, Alberto'
'Velders, Aldrik H.'
'Denisi, Antonio'
'Jim\'enez-Os\'es, Gonzalo'
'G\'omez-Bengoa, Enrique'
'Cativiela, Carlos'
'G\'omez, Maria Victoria'
'Urriolabeitia, Esteban P.'

_publ_section_title
;
 Metal-Free [2 + 2]-Photocycloaddition of (Z)-4-Aryliden-5(4H)-Oxazolones
 as Straightforward Synthesis of 1,3-Diaminotruxillic Acid Precursors:
 Synthetic Scope and Mechanistic Studies
;
_journal_issue 9
_journal_name_full 'ACS Sustainable Chemistry &amp; Engineering'
_journal_page_first 8370
_journal_paper_doi 10.1021/acssuschemeng.7b02140
_journal_volume 5
_journal_year 2017
_chemical_formula_sum 'C38 H34 Cl4 N2 O8'
_chemical_formula_weight 788.47
_space_group_IT_number 14
_space_group_name_Hall '-P 2ybc'
_space_group_name_H-M_alt 'P 1 21/c 1'
_symmetry_cell_setting monoclinic
_symmetry_space_group_name_H-M 'P 1 21/c 1'
_atom_sites_solution_hydrogens geom
_atom_sites_solution_primary direct
_atom_sites_solution_secondary difmap
_audit_creation_method SHELXL-97
_cell_angle_alpha 90.00
_cell_angle_beta 111.643(5)
_cell_angle_gamma 90.00
_cell_formula_units_Z 4
_cell_length_a 13.9228(5)
_cell_length_b 17.8301(6)
_cell_length_c 16.4720(7)
_cell_measurement_reflns_used 3957
_cell_measurement_temperature 150(2)
_cell_measurement_theta_max 24.0750
_cell_measurement_theta_min 3.2920
_cell_volume 3800.8(3)
_computing_cell_refinement
;
CrysAlisPro, Agilent Technologies,
Version 1.171.37.31 (release 14-01-2014 CrysAlis171 .NET)
(compiled Jan 14 2014,18:38:05)
;
_computing_data_collection
;
CrysAlisPro, Agilent Technologies,
Version 1.171.37.31 (release 14-01-2014 CrysAlis171 .NET)
(compiled Jan 14 2014,18:38:05)
;
_computing_data_reduction
;
CrysAlisPro, Agilent Technologies,
Version 1.171.37.31 (release 14-01-2014 CrysAlis171 .NET)
(compiled Jan 14 2014,18:38:05)
;
_computing_structure_refinement 'SHELXL-97 (Sheldrick, 1997)'
_computing_structure_solution 'SHELXS-97 (Sheldrick, 1990)'
_diffrn_ambient_temperature 150(2)
_diffrn_detector_area_resol_mean 16.3990
_diffrn_measured_fraction_theta_full 0.998
_diffrn_measured_fraction_theta_max 0.998
_diffrn_measurement_device_type 'Xcalibur, Sapphire3'
_diffrn_measurement_method '\w scans'
_diffrn_radiation_monochromator graphite
_diffrn_radiation_source 'fine-focus sealed tube'
_diffrn_radiation_type MoK\a
_diffrn_radiation_wavelength 0.71073
_diffrn_reflns_av_R_equivalents 0.0650
_diffrn_reflns_av_sigmaI/netI 0.0687
_diffrn_reflns_limit_h_max 16
_diffrn_reflns_limit_h_min -16
_diffrn_reflns_limit_k_max 21
_diffrn_reflns_limit_k_min -19
_diffrn_reflns_limit_l_max 19
_diffrn_reflns_limit_l_min -19
_diffrn_reflns_number 27374
_diffrn_reflns_theta_full 25.00
_diffrn_reflns_theta_max 25.00
_diffrn_reflns_theta_min 2.90
_exptl_absorpt_coefficient_mu 0.365
_exptl_absorpt_correction_T_max 0.9749
_exptl_absorpt_correction_T_min 0.8414
_exptl_absorpt_correction_type multi-scan
_exptl_crystal_colour white
_exptl_crystal_density_diffrn 1.378
_exptl_crystal_density_method 'not measured'
_exptl_crystal_description plate
_exptl_crystal_F_000 1632
_exptl_crystal_size_max 0.49
_exptl_crystal_size_mid 0.30
_exptl_crystal_size_min 0.07
_refine_diff_density_max 0.637
_refine_diff_density_min -0.592
_refine_diff_density_rms 0.067
_refine_ls_extinction_method none
_refine_ls_goodness_of_fit_ref 1.043
_refine_ls_hydrogen_treatment mixed
_refine_ls_matrix_type full
_refine_ls_number_parameters 473
_refine_ls_number_reflns 6682
_refine_ls_number_restraints 0
_refine_ls_restrained_S_all 1.043
_refine_ls_R_factor_all 0.1056
_refine_ls_R_factor_gt 0.0630
_refine_ls_shift/su_max 0.000
_refine_ls_shift/su_mean 0.000
_refine_ls_structure_factor_coef Fsqd
_refine_ls_weighting_details 'calc w=1/[\s^2^(Fo^2^)+(0.0770P)^2^+2.9733P] where P=(Fo^2^+2Fc^2^)/3'
_refine_ls_weighting_scheme calc
_refine_ls_wR_factor_gt 0.1514
_refine_ls_wR_factor_ref 0.1780
_reflns_number_gt 4360
_reflns_number_total 6682
_reflns_threshold_expression >2sigma(I)
_cod_data_source_file sc7b02140_si_002.cif
_cod_data_source_block '__2f1.2CH2Cl2'
_cod_depositor_comments
;
The following automatic conversions were performed:

data item '_symmetry_cell_setting' value 'Monoclinic' was changed to
'monoclinic' in accordance with the
/home/saulius/struct/COD-crude-data/automatic-downloads/DataCite-retrospective/ACS/depositions/lib/dictionaries/cif_core.dic
dictionary named 'cif_core.dic' version 2.4.2 last updated on
2011-04-26.

Automatic conversion script
Id: cif_fix_values 6909 2019-04-08 15:41:33Z antanas 
;
_cod_original_cell_volume 3800.8(2)
_cod_original_sg_symbol_H-M P21/c
_cod_database_code 4517022

loop_
_symmetry_equiv_pos_as_xyz
'x, y, z'
'-x, y+1/2, -z+1/2'
'-x, -y, -z'
'x, -y-1/2, z-1/2'

loop_
_atom_site_label
_atom_site_type_symbol
_atom_site_fract_x
_atom_site_fract_y
_atom_site_fract_z
_atom_site_U_iso_or_equiv
_atom_site_adp_type
_atom_site_occupancy
_atom_site_symmetry_multiplicity
_atom_site_calc_flag
_atom_site_refinement_flags
O1 O 0.12738(19) 0.76013(14) 0.09860(15) 0.0310(6) Uani 1 1 d .
O2 O 0.15674(19) 0.83479(13) -0.00072(15) 0.0276(6) Uani 1 1 d .
O3 O 0.58036(18) 0.61702(16) -0.05978(17) 0.0379(7) Uani 1 1 d .
O4 O 0.42280(18) 0.66908(16) -0.18756(16) 0.0370(7) Uani 1 1 d .
N1 N 0.1297(2) 0.75448(15) -0.11420(17) 0.0204(6) Uani 1 1 d .
C1 C 0.1340(3) 0.76707(19) 0.0288(2) 0.0228(8) Uani 1 1 d .
C2 C 0.1505(3) 0.82070(19) -0.0867(2) 0.0225(8) Uani 1 1 d .
C3 C 0.1224(3) 0.71027(18) -0.0422(2) 0.0195(7) Uani 1 1 d .
C4 C 0.1956(2) 0.64024(18) -0.0175(2) 0.0199(7) Uani 1 1 d .
H4A H 0.2064 0.6264 0.0441 0.024 Uiso 1 1 calc R
C5 C 0.3837(3) 0.6098(2) 0.0414(2) 0.0284(9) Uani 1 1 d .
H5A H 0.3769 0.5959 0.0946 0.034 Uiso 1 1 calc R
C6 C 0.2985(3) 0.63689(18) -0.0266(2) 0.0221(8) Uani 1 1 d .
C7 C 0.3105(3) 0.65641(19) -0.1046(2) 0.0248(8) Uani 1 1 d .
H7A H 0.2527 0.6747 -0.1521 0.030 Uiso 1 1 calc R
C8 C 0.4048(3) 0.6495(2) -0.1136(2) 0.0286(9) Uani 1 1 d .
C9 C 0.4903(3) 0.6221(2) -0.0440(2) 0.0285(9) Uani 1 1 d .
C10 C 0.4794(3) 0.6026(2) 0.0331(2) 0.0285(9) Uani 1 1 d .
H10A H 0.5371 0.5842 0.0806 0.034 Uiso 1 1 calc R
C11 C 0.6709(3) 0.5955(2) 0.0126(3) 0.0429(11) Uani 1 1 d .
H11A H 0.7299 0.5927 -0.0062 0.064 Uiso 1 1 calc R
H11B H 0.6597 0.5464 0.0343 0.064 Uiso 1 1 calc R
H11C H 0.6851 0.6327 0.0594 0.064 Uiso 1 1 calc R
C12 C 0.3342(3) 0.6944(3) -0.2596(3) 0.0474(12) Uani 1 1 d .
H12A H 0.3541 0.7049 -0.3097 0.071 Uiso 1 1 calc R
H12B H 0.3072 0.7402 -0.2429 0.071 Uiso 1 1 calc R
H12C H 0.2808 0.6554 -0.2754 0.071 Uiso 1 1 calc R
C13 C 0.1682(3) 0.88510(19) -0.1349(2) 0.0255(8) Uani 1 1 d .
C14 C 0.2047(3) 0.9538(2) -0.0935(3) 0.0373(10) Uani 1 1 d .
H14A H 0.2182 0.9599 -0.0330 0.045 Uiso 1 1 calc R
C15 C 0.2207(4) 1.0126(2) -0.1422(3) 0.0473(12) Uani 1 1 d .
H15A H 0.2461 1.0592 -0.1146 0.057 Uiso 1 1 calc R
C16 C 0.2002(3) 1.0042(2) -0.2305(3) 0.0438(11) Uani 1 1 d .
H16A H 0.2104 1.0450 -0.2635 0.053 Uiso 1 1 calc R
C17 C 0.1647(3) 0.9363(2) -0.2705(3) 0.0372(10) Uani 1 1 d .
H17A H 0.1511 0.9304 -0.3311 0.045 Uiso 1 1 calc R
C18 C 0.1490(3) 0.8770(2) -0.2229(2) 0.0310(9) Uani 1 1 d .
H18A H 0.1248 0.8303 -0.2509 0.037 Uiso 1 1 calc R
O5 O 0.10803(18) 0.48763(13) 0.02039(15) 0.0280(6) Uani 1 1 d .
O6 O 0.09813(18) 0.46628(12) -0.11784(15) 0.0251(6) Uani 1 1 d .
O7 O -0.19354(18) 0.72948(14) -0.36813(15) 0.0290(6) Uani 1 1 d .
O8 O -0.35386(18) 0.73748(14) -0.32559(16) 0.0322(6) Uani 1 1 d .
N2 N 0.1002(2) 0.58554(15) -0.16735(17) 0.0195(6) Uani 1 1 d .
C19 C 0.1011(2) 0.51227(19) -0.0487(2) 0.0214(8) Uani 1 1 d .
C20 C 0.0983(2) 0.51616(19) -0.1843(2) 0.0212(8) Uani 1 1 d .
C21 C 0.1037(2) 0.59198(18) -0.0787(2) 0.0204(7) Uani 1 1 d .
C22 C 0.0300(2) 0.65380(17) -0.0661(2) 0.0190(7) Uani 1 1 d .
H22A H 0.0179 0.6419 -0.0114 0.023 Uiso 1 1 calc R
C23 C -0.0726(3) 0.67284(17) -0.1357(2) 0.0202(7) Uani 1 1 d .
C24 C -0.0822(2) 0.69109(18) -0.2216(2) 0.0196(7) Uani 1 1 d .
H24A H -0.0231 0.6896 -0.2374 0.024 Uiso 1 1 calc R
C25 C -0.1766(3) 0.71106(18) -0.2828(2) 0.0214(8) Uani 1 1 d .
C26 C -0.2651(3) 0.71445(19) -0.2604(2) 0.0227(8) Uani 1 1 d .
C27 C -0.2562(3) 0.69505(18) -0.1770(2) 0.0226(8) Uani 1 1 d .
H27A H -0.3155 0.6958 -0.1615 0.027 Uiso 1 1 calc R
C28 C -0.1609(3) 0.67435(17) -0.1152(2) 0.0201(7) Uani 1 1 d .
H28A H -0.1561 0.6610 -0.0580 0.024 Uiso 1 1 calc R
C29 C -0.1071(3) 0.7226(2) -0.3945(2) 0.0384(10) Uani 1 1 d .
H29A H -0.1293 0.7323 -0.4573 0.058 Uiso 1 1 calc R
H29B H -0.0786 0.6718 -0.3817 0.058 Uiso 1 1 calc R
H29C H -0.0540 0.7591 -0.3625 0.058 Uiso 1 1 calc R
C30 C -0.4420(3) 0.7484(3) -0.3023(3) 0.0424(11) Uani 1 1 d .
H30A H -0.5014 0.7626 -0.3543 0.064 Uiso 1 1 calc R
H30B H -0.4275 0.7883 -0.2585 0.064 Uiso 1 1 calc R
H30C H -0.4574 0.7017 -0.2781 0.064 Uiso 1 1 calc R
C31 C 0.1013(3) 0.48255(19) -0.2642(2) 0.0226(8) Uani 1 1 d .
C32 C 0.1094(3) 0.40577(19) -0.2743(2) 0.0292(9) Uani 1 1 d .
H32A H 0.1114 0.3725 -0.2286 0.035 Uiso 1 1 calc R
C33 C 0.1144(3) 0.3781(2) -0.3509(2) 0.0331(9) Uani 1 1 d .
H33A H 0.1196 0.3256 -0.3579 0.040 Uiso 1 1 calc R
C34 C 0.1118(3) 0.4260(2) -0.4172(2) 0.0359(10) Uani 1 1 d .
H34A H 0.1154 0.4065 -0.4696 0.043 Uiso 1 1 calc R
C35 C 0.1039(3) 0.5027(2) -0.4076(2) 0.0332(9) Uani 1 1 d .
H35A H 0.1022 0.5357 -0.4533 0.040 Uiso 1 1 calc R
C36 C 0.0983(3) 0.5311(2) -0.3319(2) 0.0272(8) Uani 1 1 d .
H36A H 0.0926 0.5836 -0.3254 0.033 Uiso 1 1 calc R
C37 C 0.4900(5) 0.5121(3) 0.7314(4) 0.0841(18) Uani 1 1 d .
H37A H 0.5330 0.4672 0.7342 0.101 Uiso 1 1 calc R
H37B H 0.5303 0.5464 0.7790 0.101 Uiso 1 1 calc R
Cl1 Cl 0.37727(12) 0.48467(8) 0.74781(9) 0.0760(4) Uani 1 1 d .
Cl2 Cl 0.46311(18) 0.55734(9) 0.62992(11) 0.1083(7) Uani 1 1 d .
C38 C 0.4334(4) 0.3124(3) 0.5346(4) 0.0676(15) Uani 1 1 d .
H38A H 0.4061 0.3122 0.4700 0.081 Uiso 1 1 calc R
H38B H 0.4382 0.2596 0.5543 0.081 Uiso 1 1 calc R
Cl3 Cl 0.34657(10) 0.35911(7) 0.56944(8) 0.0612(4) Uani 1 1 d .
Cl4 Cl 0.55710(11) 0.35087(9) 0.57207(12) 0.0908(5) Uani 1 1 d .

loop_
_atom_site_aniso_label
_atom_site_aniso_U_11
_atom_site_aniso_U_22
_atom_site_aniso_U_33
_atom_site_aniso_U_23
_atom_site_aniso_U_13
_atom_site_aniso_U_12
O1 0.0374(15) 0.0328(15) 0.0254(14) -0.0040(11) 0.0144(12) -0.0038(12)
O2 0.0357(14) 0.0208(13) 0.0302(14) -0.0041(10) 0.0167(12) -0.0052(11)
O3 0.0209(13) 0.0496(18) 0.0450(17) 0.0106(13) 0.0142(13) 0.0074(12)
O4 0.0225(14) 0.0577(19) 0.0341(15) 0.0132(13) 0.0144(12) 0.0063(13)
N1 0.0192(15) 0.0184(16) 0.0247(16) 0.0015(12) 0.0095(13) 0.0004(12)
C1 0.0199(18) 0.022(2) 0.026(2) -0.0005(15) 0.0081(16) -0.0028(15)
C2 0.0218(18) 0.022(2) 0.025(2) -0.0037(15) 0.0097(16) -0.0020(15)
C3 0.0232(18) 0.0179(18) 0.0194(18) 0.0003(13) 0.0101(15) -0.0014(15)
C4 0.0214(18) 0.0187(18) 0.0205(18) 0.0032(13) 0.0087(15) 0.0002(14)
C5 0.026(2) 0.031(2) 0.028(2) 0.0034(16) 0.0095(17) 0.0006(17)
C6 0.0205(18) 0.0186(19) 0.026(2) 0.0002(14) 0.0079(16) -0.0002(15)
C7 0.0193(18) 0.026(2) 0.029(2) 0.0022(15) 0.0090(16) 0.0006(15)
C8 0.027(2) 0.029(2) 0.031(2) 0.0002(16) 0.0123(18) -0.0023(17)
C9 0.0155(18) 0.031(2) 0.038(2) -0.0005(17) 0.0086(17) 0.0008(16)
C10 0.0182(19) 0.032(2) 0.030(2) 0.0053(16) 0.0025(17) 0.0027(16)
C11 0.021(2) 0.051(3) 0.058(3) 0.013(2) 0.015(2) 0.0055(19)
C12 0.030(2) 0.076(3) 0.040(3) 0.019(2) 0.017(2) 0.007(2)
C13 0.0263(19) 0.0205(19) 0.035(2) 0.0004(15) 0.0167(17) -0.0008(16)
C14 0.053(3) 0.023(2) 0.044(2) -0.0042(17) 0.027(2) -0.0047(19)
C15 0.071(3) 0.022(2) 0.060(3) -0.0011(19) 0.036(3) -0.009(2)
C16 0.057(3) 0.029(2) 0.054(3) 0.0140(19) 0.030(2) 0.004(2)
C17 0.044(2) 0.035(2) 0.036(2) 0.0102(18) 0.020(2) 0.003(2)
C18 0.035(2) 0.024(2) 0.035(2) 0.0007(16) 0.0139(18) -0.0015(17)
O5 0.0325(14) 0.0245(14) 0.0314(15) 0.0072(11) 0.0168(12) 0.0039(11)
O6 0.0310(14) 0.0168(13) 0.0299(14) 0.0025(10) 0.0139(12) -0.0007(11)
O7 0.0251(13) 0.0388(16) 0.0249(14) 0.0056(11) 0.0114(11) 0.0048(12)
O8 0.0203(13) 0.0409(16) 0.0345(15) 0.0079(12) 0.0092(12) 0.0073(12)
N2 0.0204(15) 0.0161(16) 0.0250(16) 0.0007(11) 0.0117(13) 0.0002(12)
C19 0.0164(17) 0.0212(19) 0.029(2) 0.0019(15) 0.0105(16) 0.0015(15)
C20 0.0160(17) 0.0192(19) 0.030(2) 0.0028(15) 0.0104(15) -0.0009(14)
C21 0.0181(17) 0.0199(19) 0.0250(19) 0.0034(14) 0.0100(15) 0.0024(14)
C22 0.0208(17) 0.0163(18) 0.0228(19) 0.0021(13) 0.0113(15) 0.0002(14)
C23 0.0224(18) 0.0110(17) 0.029(2) -0.0013(14) 0.0111(16) 0.0009(14)
C24 0.0197(18) 0.0157(18) 0.0268(19) -0.0007(14) 0.0125(16) 0.0013(14)
C25 0.0262(19) 0.0156(18) 0.0250(19) 0.0010(14) 0.0123(16) 0.0008(15)
C26 0.0214(19) 0.0188(19) 0.029(2) 0.0016(14) 0.0106(16) 0.0004(15)
C27 0.0221(18) 0.0180(18) 0.034(2) -0.0011(15) 0.0183(17) 0.0003(15)
C28 0.0274(19) 0.0131(17) 0.0237(19) 0.0007(13) 0.0141(16) 0.0009(14)
C29 0.038(2) 0.055(3) 0.030(2) 0.0086(18) 0.0215(19) 0.008(2)
C30 0.020(2) 0.059(3) 0.051(3) 0.016(2) 0.0162(19) 0.016(2)
C31 0.0208(18) 0.0192(19) 0.029(2) -0.0005(14) 0.0104(16) 0.0020(15)
C32 0.036(2) 0.0178(19) 0.036(2) 0.0004(15) 0.0149(18) -0.0003(16)
C33 0.038(2) 0.021(2) 0.042(2) -0.0054(17) 0.0160(19) 0.0018(17)
C34 0.044(2) 0.033(2) 0.035(2) -0.0071(18) 0.020(2) 0.0033(19)
C35 0.041(2) 0.029(2) 0.033(2) 0.0031(17) 0.0177(19) 0.0011(18)
C36 0.031(2) 0.0193(19) 0.034(2) -0.0008(15) 0.0150(18) 0.0042(16)
C37 0.105(5) 0.073(4) 0.068(4) -0.006(3) 0.026(4) 0.010(4)
Cl1 0.0929(11) 0.0728(10) 0.0585(9) -0.0027(7) 0.0234(8) -0.0024(8)
Cl2 0.177(2) 0.0700(11) 0.0945(12) -0.0018(9) 0.0694(13) -0.0103(12)
C38 0.052(3) 0.073(4) 0.072(4) -0.027(3) 0.016(3) 0.009(3)
Cl3 0.0627(8) 0.0649(8) 0.0605(8) -0.0059(6) 0.0280(7) 0.0015(7)
Cl4 0.0611(9) 0.0791(11) 0.1360(15) 0.0115(9) 0.0407(9) -0.0034(8)

loop_
_atom_type_symbol
_atom_type_description
_atom_type_scat_dispersion_real
_atom_type_scat_dispersion_imag
_atom_type_scat_source
C C 0.0033 0.0016 'International Tables Vol C Tables 4.2.6.8 and 6.1.1.4'
H H 0.0000 0.0000 'International Tables Vol C Tables 4.2.6.8 and 6.1.1.4'
N N 0.0061 0.0033 'International Tables Vol C Tables 4.2.6.8 and 6.1.1.4'
O O 0.0106 0.0060 'International Tables Vol C Tables 4.2.6.8 and 6.1.1.4'
Cl Cl 0.1484 0.1585 'International Tables Vol C Tables 4.2.6.8 and 6.1.1.4'

loop_
_geom_angle_atom_site_label_1
_geom_angle_atom_site_label_2
_geom_angle_atom_site_label_3
_geom_angle
C1 O2 C2 105.1(2)
C9 O3 C11 116.4(3)
C8 O4 C12 115.5(3)
C2 N1 C3 106.8(3)
O1 C1 O2 122.6(3)
O1 C1 C3 130.8(3)
O2 C1 C3 106.6(3)
N1 C2 O2 116.7(3)
N1 C2 C13 126.9(3)
O2 C2 C13 116.3(3)
N1 C3 C1 104.4(3)
N1 C3 C22 116.1(3)
C1 C3 C22 117.9(3)
N1 C3 C4 114.1(3)
C1 C3 C4 117.3(3)
C22 C3 C4 87.0(2)
C6 C4 C21 120.0(3)
C6 C4 C3 124.1(3)
C21 C4 C3 88.4(2)
C6 C4 H4A 107.5
C21 C4 H4A 107.5
C3 C4 H4A 107.5
C6 C5 C10 121.2(3)
C6 C5 H5A 119.4
C10 C5 H5A 119.4
C5 C6 C7 118.2(3)
C5 C6 C4 120.0(3)
C7 C6 C4 121.6(3)
C8 C7 C6 121.1(3)
C8 C7 H7A 119.4
C6 C7 H7A 119.4
O4 C8 C7 124.3(3)
O4 C8 C9 115.8(3)
C7 C8 C9 119.8(3)
O3 C9 C10 125.2(3)
O3 C9 C8 115.3(3)
C10 C9 C8 119.5(3)
C9 C10 C5 120.1(3)
C9 C10 H10A 120.0
C5 C10 H10A 120.0
O3 C11 H11A 109.5
O3 C11 H11B 109.5
H11A C11 H11B 109.5
O3 C11 H11C 109.5
H11A C11 H11C 109.5
H11B C11 H11C 109.5
O4 C12 H12A 109.5
O4 C12 H12B 109.5
H12A C12 H12B 109.5
O4 C12 H12C 109.5
H12A C12 H12C 109.5
H12B C12 H12C 109.5
C18 C13 C14 119.8(3)
C18 C13 C2 118.7(3)
C14 C13 C2 121.5(3)
C15 C14 C13 119.1(4)
C15 C14 H14A 120.5
C13 C14 H14A 120.5
C16 C15 C14 120.7(4)
C16 C15 H15A 119.7
C14 C15 H15A 119.7
C17 C16 C15 119.8(4)
C17 C16 H16A 120.1
C15 C16 H16A 120.1
C16 C17 C18 120.3(4)
C16 C17 H17A 119.9
C18 C17 H17A 119.9
C13 C18 C17 120.3(4)
C13 C18 H18A 119.8
C17 C18 H18A 119.8
C19 O6 C20 104.8(2)
C25 O7 C29 116.4(3)
C26 O8 C30 116.6(3)
C20 N2 C21 106.9(3)
O5 C19 O6 122.2(3)
O5 C19 C21 131.1(3)
O6 C19 C21 106.5(3)
N2 C20 O6 116.8(3)
N2 C20 C31 126.5(3)
O6 C20 C31 116.7(3)
N2 C21 C19 105.0(3)
N2 C21 C4 114.1(3)
C19 C21 C4 114.8(3)
N2 C21 C22 114.1(3)
C19 C21 C22 121.5(3)
C4 C21 C22 87.0(2)
C23 C22 C3 120.6(3)
C23 C22 C21 122.8(3)
C3 C22 C21 88.2(2)
C23 C22 H22A 107.8
C3 C22 H22A 107.8
C21 C22 H22A 107.8
C28 C23 C24 118.3(3)
C28 C23 C22 119.8(3)
C24 C23 C22 121.9(3)
C25 C24 C23 120.4(3)
C25 C24 H24A 119.8
C23 C24 H24A 119.8
C24 C25 O7 124.6(3)
C24 C25 C26 120.6(3)
O7 C25 C26 114.8(3)
O8 C26 C27 125.5(3)
O8 C26 C25 115.5(3)
C27 C26 C25 118.9(3)
C26 C27 C28 120.5(3)
C26 C27 H27A 119.8
C28 C27 H27A 119.8
C23 C28 C27 121.2(3)
C23 C28 H28A 119.4
C27 C28 H28A 119.4
O7 C29 H29A 109.5
O7 C29 H29B 109.5
H29A C29 H29B 109.5
O7 C29 H29C 109.5
H29A C29 H29C 109.5
H29B C29 H29C 109.5
O8 C30 H30A 109.5
O8 C30 H30B 109.5
H30A C30 H30B 109.5
O8 C30 H30C 109.5
H30A C30 H30C 109.5
H30B C30 H30C 109.5
C32 C31 C36 119.7(3)
C32 C31 C20 122.8(3)
C36 C31 C20 117.5(3)
C33 C32 C31 119.7(3)
C33 C32 H32A 120.2
C31 C32 H32A 120.2
C34 C33 C32 120.5(4)
C34 C33 H33A 119.7
C32 C33 H33A 119.7
C33 C34 C35 120.1(3)
C33 C34 H34A 120.0
C35 C34 H34A 120.0
C36 C35 C34 120.1(3)
C36 C35 H35A 120.0
C34 C35 H35A 120.0
C35 C36 C31 120.0(3)
C35 C36 H36A 120.0
C31 C36 H36A 120.0
Cl1 C37 Cl2 112.5(4)
Cl1 C37 H37A 109.1
Cl2 C37 H37A 109.1
Cl1 C37 H37B 109.1
Cl2 C37 H37B 109.1
H37A C37 H37B 107.8
Cl3 C38 Cl4 114.4(3)
Cl3 C38 H38A 108.7
Cl4 C38 H38A 108.7
Cl3 C38 H38B 108.7
Cl4 C38 H38B 108.7
H38A C38 H38B 107.6

loop_
_geom_bond_atom_site_label_1
_geom_bond_atom_site_label_2
_geom_bond_distance
O1 C1 1.192(4)
O2 C1 1.382(4)
O2 C2 1.409(4)
O3 C9 1.374(4)
O3 C11 1.432(4)
O4 C8 1.376(4)
O4 C12 1.433(4)
N1 C2 1.260(4)
N1 C3 1.458(4)
C1 C3 1.511(5)
C2 C13 1.468(5)
C3 C22 1.565(4)
C3 C4 1.567(5)
C4 C6 1.496(4)
C4 C21 1.563(5)
C4 H4A 1.0000
C5 C6 1.384(5)
C5 C10 1.393(5)
C5 H5A 0.9500
C6 C7 1.398(5)
C7 C8 1.381(5)
C7 H7A 0.9500
C8 C9 1.402(5)
C9 C10 1.378(5)
C10 H10A 0.9500
C11 H11A 0.9800
C11 H11B 0.9800
C11 H11C 0.9800
C12 H12A 0.9800
C12 H12B 0.9800
C12 H12C 0.9800
C13 C18 1.382(5)
C13 C14 1.402(5)
C14 C15 1.388(5)
C14 H14A 0.9500
C15 C16 1.383(6)
C15 H15A 0.9500
C16 C17 1.379(6)
C16 H16A 0.9500
C17 C18 1.382(5)
C17 H17A 0.9500
C18 H18A 0.9500
O5 C19 1.191(4)
O6 C19 1.391(4)
O6 C20 1.411(4)
O7 C25 1.377(4)
O7 C29 1.427(4)
O8 C26 1.368(4)
O8 C30 1.427(4)
N2 C20 1.266(4)
N2 C21 1.448(4)
C19 C21 1.509(5)
C20 C31 1.461(5)
C21 C22 1.570(4)
C22 C23 1.504(5)
C22 H22A 1.0000
C23 C28 1.389(4)
C23 C24 1.411(4)
C24 C25 1.375(5)
C24 H24A 0.9500
C25 C26 1.411(5)
C26 C27 1.378(5)
C27 C28 1.391(5)
C27 H27A 0.9500
C28 H28A 0.9500
C29 H29A 0.9800
C29 H29B 0.9800
C29 H29C 0.9800
C30 H30A 0.9800
C30 H30B 0.9800
C30 H30C 0.9800
C31 C32 1.388(5)
C31 C36 1.399(5)
C32 C33 1.380(5)
C32 H32A 0.9500
C33 C34 1.377(5)
C33 H33A 0.9500
C34 C35 1.385(5)
C34 H34A 0.9500
C35 C36 1.374(5)
C35 H35A 0.9500
C36 H36A 0.9500
C37 Cl1 1.757(7)
C37 Cl2 1.767(6)
C37 H37A 0.9900
C37 H37B 0.9900
C38 Cl3 1.731(5)
C38 Cl4 1.742(5)
C38 H38A 0.9900
C38 H38B 0.9900
